data_1539256
loop_
_publ_author_name
'Schoenberg, N.'

_publ_section_title
;
 An X-ray study of the tantalum-nitrogen system
;
_journal_name_full 'Acta Chemica Scandinavica (1-27,1973-42,1988)'
_journal_page_first 199
_journal_page_last 203
_journal_volume 8
_journal_year 1954
_chemical_formula_sum 'N Ta'
_chemical_name_systematic 'Ta N'
_space_group_IT_number 191
_symmetry_space_group_name_Hall '-P 6 2'
_symmetry_space_group_name_H-M 'P 6/m m m'
_cell_angle_alpha 90
_cell_angle_beta 90
_cell_angle_gamma 120
_cell_formula_units_Z 3
_cell_length_a 5.185
_cell_length_b 5.185
_cell_length_c 2.908
_cell_volume 67.705
_citation_journal_id_ASTM ACSAA4
_cod_data_source_file Schoenberg_ACSAA4_1954_774.cif
_cod_data_source_block N1Ta1
_cod_original_cell_volume 67.70528
_cod_original_formula_sum 'N1 Ta1'
_cod_database_code 1539256

loop_
_symmetry_equiv_pos_as_xyz
x,y,z
x-y,x,z
-y,x-y,z
-x,-y,z
-x+y,-x,z
y,-x+y,z
-y,-x,-z
x-y,-y,-z
x,x-y,-z
y,x,-z
-x+y,y,-z
-x,-x+y,-z
-x,-y,-z
-x+y,-x,-z
y,-x+y,-z
x,y,-z
x-y,x,-z
-y,x-y,-z
y,x,z
-x+y,y,z
-x,-x+y,z
-y,-x,z
x-y,-y,z
x,x-y,z

loop_
_atom_site_label
_atom_site_type_symbol
_atom_site_fract_x
_atom_site_fract_y
_atom_site_fract_z
_atom_site_occupancy
_atom_site_U_iso_or_equiv
Ta1 Ta 0 0 0 1 0.0
N1 N 0.5 0 0 1 0.0
Ta2 Ta 0.3333 0.6667 0.5 1 0.0
